data_8107330
loop_
_publ_author_name
'Shin, Soon Young'
'Ahn, Seunghyun'
'Koh, Dongsoo'

_publ_section_title
;
 The crystal structure of
 (Z)-2-(2,3-dimethoxybenzylidene)naphtho[1,2-b]furan-3(2H)-one, C21H16O4
;
_journal_issue 6
_journal_name_full 'Zeitschrift f\"ur Kristallographie - New Crystal Structures'
_journal_page_first 1189
_journal_page_last 1191
_journal_paper_doi 10.1515/ncrs-2022-0454
_journal_volume 237
_journal_year 2022
_chemical_formula_moiety 'C21 H16 O4'
_chemical_formula_sum 'C21 H16 O4'
_chemical_formula_weight 332.34
_space_group_crystal_system monoclinic
_space_group_IT_number 14
_space_group_name_Hall '-P 2yn'
_space_group_name_H-M_alt 'P 1 21/n 1'
_atom_sites_solution_hydrogens geom
_atom_sites_solution_primary direct
_audit_creation_method SHELXL-2014/7
_cell_angle_alpha 90
_cell_angle_beta 95.322(15)
_cell_angle_gamma 90
_cell_formula_units_Z 4
_cell_length_a 13.531(6)
_cell_length_b 8.390(3)
_cell_length_c 14.288(5)
_cell_measurement_reflns_used 6783
_cell_measurement_temperature 243(2)
_cell_measurement_theta_max 27.76
_cell_measurement_theta_min 2.18
_cell_volume 1615.1(11)
_computing_cell_refinement 'Bruker SAINT [1]'
_computing_data_collection 'Bruker APEX2 [1]'
_computing_data_reduction 'Bruker SAINT [1]'
_computing_molecular_graphics 'OLEX2 [4]'
_computing_publication_material 'OLEX2 [4]'
_computing_structure_refinement 'SHELXL-2014/7 [3]'
_computing_structure_solution 'Bruker SHELXTL [2]'
_diffrn_ambient_temperature 243(2)
_diffrn_measured_fraction_theta_full 0.999
_diffrn_measured_fraction_theta_max 0.996
_diffrn_measurement_device_type 'PHOTON III M14'
_diffrn_measurement_method '\f and \w scans'
_diffrn_radiation_type MoK\a
_diffrn_radiation_wavelength 0.71073
_diffrn_reflns_av_R_equivalents 0.1039
_diffrn_reflns_av_unetI/netI 0.0646
_diffrn_reflns_Laue_measured_fraction_full 0.999
_diffrn_reflns_Laue_measured_fraction_max 0.996
_diffrn_reflns_limit_h_max 18
_diffrn_reflns_limit_h_min -18
_diffrn_reflns_limit_k_max 11
_diffrn_reflns_limit_k_min -11
_diffrn_reflns_limit_l_max 19
_diffrn_reflns_limit_l_min -18
_diffrn_reflns_number 22301
_diffrn_reflns_point_group_measured_fraction_full 0.999
_diffrn_reflns_point_group_measured_fraction_max 0.996
_diffrn_reflns_theta_full 25.242
_diffrn_reflns_theta_max 28.286
_diffrn_reflns_theta_min 2.176
_exptl_absorpt_coefficient_mu 0.094
_exptl_absorpt_correction_T_max 0.7457
_exptl_absorpt_correction_T_min 0.6020
_exptl_absorpt_correction_type multi-scan
_exptl_absorpt_process_details 'Bruker SADABS'
_exptl_crystal_colour yellow
_exptl_crystal_density_diffrn 1.367
_exptl_crystal_description block
_exptl_crystal_F_000 696
_exptl_crystal_size_max 0.347
_exptl_crystal_size_mid 0.186
_exptl_crystal_size_min 0.121
_refine_diff_density_max 0.237
_refine_diff_density_min -0.302
_refine_diff_density_rms 0.060
_refine_ls_extinction_coef .
_refine_ls_extinction_method none
_refine_ls_goodness_of_fit_ref 1.039
_refine_ls_hydrogen_treatment constr
_refine_ls_matrix_type full
_refine_ls_number_parameters 228
_refine_ls_number_reflns 3996
_refine_ls_number_restraints 0
_refine_ls_restrained_S_all 1.039
_refine_ls_R_factor_all 0.0784
_refine_ls_R_factor_gt 0.0588
_refine_ls_shift/su_max 0.000
_refine_ls_shift/su_mean 0.000
_refine_ls_structure_factor_coef Fsqd
_refine_ls_weighting_details 'w=1/[\s^2^(Fo^2^)+(0.0920P)^2^+0.3816P] where P=(Fo^2^+2Fc^2^)/3'
_refine_ls_weighting_scheme calc
_refine_ls_wR_factor_gt 0.1607
_refine_ls_wR_factor_ref 0.1795
_reflns_Friedel_coverage 0.000
_reflns_Friedel_fraction_full .
_reflns_Friedel_fraction_max .
_reflns_number_gt 2950
_reflns_number_total 3996
_reflns_threshold_expression 'I > 2\s(I)'
_cod_data_source_file suppl_j_ncrs-2022-0454_suppl.cif
_cod_data_source_block DK3610
_cod_depositor_comments
;
The following automatic conversions were performed:

data item '_exptl_absorpt_correction_type' value 'Multi-scan' was
changed to 'multi-scan' in accordance with the built-in table derived
from the CIF Core dictionary named 'cif_core.dic' version 2.4.5 last
updated on 2014-11-21.

Automatic conversion script
Id: cif_fix_values 8738 2021-04-28 16:35:53Z antanas 
;
_cod_original_sg_symbol_H-M 'P 21/n'
_cod_database_code 8107330
_shelx_shelxl_version_number 2014/7
_shelx_space_group_comment
; 
The symmetry employed for this shelxl refinement is uniquely defined 
by the following loop, which should always be used as a source of 
symmetry information in preference to the above space-group names. 
They are only intended as comments. 
;
_shelx_estimated_absorpt_t_min 0.968
_shelx_estimated_absorpt_t_max 0.989

loop_
_space_group_symop_operation_xyz
'x, y, z'
'-x+1/2, y+1/2, -z+1/2'
'-x, -y, -z'
'x-1/2, -y-1/2, z-1/2'

loop_
_atom_site_label
_atom_site_type_symbol
_atom_site_fract_x
_atom_site_fract_y
_atom_site_fract_z
_atom_site_U_iso_or_equiv
_atom_site_adp_type
_atom_site_occupancy
_atom_site_site_symmetry_order
_atom_site_calc_flag
_atom_site_refinement_flags_posn
_atom_site_refinement_flags_adp
_atom_site_refinement_flags_occupancy
_atom_site_disorder_assembly
_atom_site_disorder_group
C1 C 0.44741(14) 0.1623(2) 0.46621(12) 0.0357(4) Uani 1 1 d . . . . .
C2 C 0.50026(13) 0.2727(2) 0.53500(12) 0.0344(4) Uani 1 1 d . . . . .
C3 C 0.34777(12) 0.24218(19) 0.57697(12) 0.0329(4) Uani 1 1 d . . . . .
C4 C 0.34783(13) 0.1507(2) 0.49765(12) 0.0350(4) Uani 1 1 d . . . . .
C5 C 0.26188(15) 0.0662(2) 0.46344(14) 0.0445(5) Uani 1 1 d . . . . .
H5 H 0.2612 0.0039 0.4087 0.053 Uiso 1 1 calc R U . . .
C6 C 0.18013(15) 0.0771(2) 0.51164(15) 0.0477(5) Uani 1 1 d . . . . .
H6 H 0.1222 0.0221 0.4891 0.057 Uiso 1 1 calc R U . . .
C7 C 0.17957(14) 0.1695(2) 0.59558(14) 0.0398(4) Uani 1 1 d . . . . .
C8 C 0.26597(12) 0.25499(19) 0.63075(12) 0.0348(4) Uani 1 1 d . . . . .
C9 C 0.26689(14) 0.3431(2) 0.71501(14) 0.0407(4) Uani 1 1 d . . . . .
H9 H 0.3244 0.3986 0.7382 0.049 Uiso 1 1 calc R U . . .
C10 C 0.18381(16) 0.3475(2) 0.76279(16) 0.0482(5) Uani 1 1 d . . . . .
H10 H 0.1846 0.4054 0.8192 0.058 Uiso 1 1 calc R U . . .
C11 C 0.09771(16) 0.2661(3) 0.72817(17) 0.0514(5) Uani 1 1 d . . . . .
H11 H 0.0408 0.2708 0.7612 0.062 Uiso 1 1 calc R U . . .
C12 C 0.09554(15) 0.1800(3) 0.64707(17) 0.0488(5) Uani 1 1 d . . . . .
H12 H 0.0369 0.1265 0.6250 0.059 Uiso 1 1 calc R U . . .
C13 C 0.59487(13) 0.3185(2) 0.53678(13) 0.0357(4) Uani 1 1 d . . . . .
H13 H 0.6303 0.2741 0.4895 0.043 Uiso 1 1 calc R U . . .
C14 C 0.65183(13) 0.42726(19) 0.60096(12) 0.0332(4) Uani 1 1 d . . . . .
C15 C 0.75494(13) 0.4328(2) 0.59891(12) 0.0346(4) Uani 1 1 d . . . . .
C16 C 0.81202(13) 0.5389(2) 0.65694(12) 0.0364(4) Uani 1 1 d . . . . .
C17 C 0.76600(14) 0.6373(2) 0.71726(14) 0.0419(4) Uani 1 1 d . . . . .
H17 H 0.8039 0.7099 0.7557 0.050 Uiso 1 1 calc R U . . .
C18 C 0.66408(14) 0.6294(2) 0.72118(13) 0.0419(4) Uani 1 1 d . . . . .
H18 H 0.6336 0.6955 0.7631 0.050 Uiso 1 1 calc R U . . .
C19 C 0.60726(13) 0.5258(2) 0.66439(13) 0.0373(4) Uani 1 1 d . . . . .
H19 H 0.5383 0.5209 0.6681 0.045 Uiso 1 1 calc R U . . .
C20 C 0.85538(19) 0.3787(3) 0.47303(16) 0.0585(6) Uani 1 1 d . . . . .
H20A H 0.8207 0.4667 0.4404 0.088 Uiso 1 1 calc R U . . .
H20B H 0.8642 0.2932 0.4289 0.088 Uiso 1 1 calc R U . . .
H20C H 0.9198 0.4148 0.5005 0.088 Uiso 1 1 calc R U . . .
C21 C 0.97169(15) 0.6384(3) 0.70991(15) 0.0494(5) Uani 1 1 d . . . . .
H21A H 0.9539 0.7478 0.6942 0.074 Uiso 1 1 calc R U . . .
H21B H 1.0411 0.6213 0.7011 0.074 Uiso 1 1 calc R U . . .
H21C H 0.9608 0.6179 0.7750 0.074 Uiso 1 1 calc R U . . .
O1 O 0.48285(10) 0.09806(16) 0.40039(9) 0.0452(4) Uani 1 1 d . . . . .
O2 O 0.43599(9) 0.31936(14) 0.60111(9) 0.0366(3) Uani 1 1 d . . . . .
O3 O 0.79900(10) 0.32251(15) 0.54507(10) 0.0434(3) Uani 1 1 d . . . . .
O4 O 0.91200(10) 0.53332(18) 0.65050(10) 0.0480(4) Uani 1 1 d . . . . .

loop_
_atom_site_aniso_label
_atom_site_aniso_U_11
_atom_site_aniso_U_22
_atom_site_aniso_U_33
_atom_site_aniso_U_23
_atom_site_aniso_U_13
_atom_site_aniso_U_12
C1 0.0422(10) 0.0327(8) 0.0323(8) 0.0024(7) 0.0038(7) 0.0023(7)
C2 0.0370(9) 0.0341(8) 0.0326(8) 0.0018(7) 0.0061(7) 0.0025(7)
C3 0.0314(8) 0.0319(8) 0.0348(8) 0.0021(7) 0.0002(7) -0.0010(6)
C4 0.0387(9) 0.0326(8) 0.0335(9) 0.0004(7) 0.0026(7) -0.0004(7)
C5 0.0478(11) 0.0440(10) 0.0410(10) -0.0080(8) 0.0005(8) -0.0068(8)
C6 0.0405(10) 0.0493(11) 0.0525(12) -0.0054(9) -0.0001(9) -0.0109(8)
C7 0.0347(9) 0.0363(9) 0.0482(10) 0.0024(8) 0.0024(8) -0.0025(7)
C8 0.0331(9) 0.0324(8) 0.0389(9) 0.0019(7) 0.0038(7) 0.0001(7)
C9 0.0367(9) 0.0416(10) 0.0440(10) -0.0044(8) 0.0049(8) -0.0012(7)
C10 0.0491(12) 0.0476(11) 0.0498(11) -0.0058(9) 0.0156(9) 0.0013(9)
C11 0.0427(11) 0.0511(12) 0.0633(13) -0.0011(10) 0.0200(10) -0.0010(9)
C12 0.0350(10) 0.0494(11) 0.0625(13) -0.0002(10) 0.0077(9) -0.0070(8)
C13 0.0365(9) 0.0360(9) 0.0352(9) 0.0018(7) 0.0068(7) 0.0013(7)
C14 0.0355(9) 0.0316(8) 0.0326(8) 0.0026(7) 0.0044(7) 0.0006(7)
C15 0.0362(9) 0.0345(9) 0.0341(8) 0.0023(7) 0.0080(7) 0.0030(7)
C16 0.0320(9) 0.0417(9) 0.0356(9) 0.0016(7) 0.0037(7) -0.0005(7)
C17 0.0407(10) 0.0447(10) 0.0401(10) -0.0068(8) 0.0021(8) -0.0026(8)
C18 0.0416(10) 0.0441(10) 0.0405(10) -0.0065(8) 0.0067(8) 0.0035(8)
C19 0.0327(9) 0.0393(9) 0.0408(9) 0.0010(7) 0.0072(7) 0.0033(7)
C20 0.0703(15) 0.0607(13) 0.0483(12) -0.0019(10) 0.0260(11) 0.0024(12)
C21 0.0374(10) 0.0611(13) 0.0493(11) -0.0031(10) 0.0021(9) -0.0091(9)
O1 0.0537(8) 0.0453(7) 0.0377(7) -0.0041(6) 0.0108(6) 0.0016(6)
O2 0.0326(6) 0.0408(7) 0.0368(7) -0.0047(5) 0.0057(5) -0.0031(5)
O3 0.0415(7) 0.0392(7) 0.0519(8) -0.0071(6) 0.0183(6) -0.0006(5)
O4 0.0327(7) 0.0616(9) 0.0497(8) -0.0120(7) 0.0035(6) -0.0034(6)

loop_
_atom_type_symbol
_atom_type_description
_atom_type_scat_dispersion_real
_atom_type_scat_dispersion_imag
_atom_type_scat_source
C C 0.0033 0.0016 'International Tables Vol C Tables 4.2.6.8 and 6.1.1.4'
H H 0.0000 0.0000 'International Tables Vol C Tables 4.2.6.8 and 6.1.1.4'
O O 0.0106 0.0060 'International Tables Vol C Tables 4.2.6.8 and 6.1.1.4'

loop_
_geom_angle_atom_site_label_1
_geom_angle_atom_site_label_2
_geom_angle_atom_site_label_3
_geom_angle
_geom_angle_site_symmetry_1
_geom_angle_site_symmetry_3
O1 C1 C4 130.27(17) . .
O1 C1 C2 125.90(17) . .
C4 C1 C2 103.83(15) . .
C13 C2 O2 124.21(16) . .
C13 C2 C1 126.47(16) . .
O2 C2 C1 109.29(15) . .
C4 C3 O2 113.89(15) . .
C4 C3 C8 123.72(16) . .
O2 C3 C8 122.38(15) . .
C3 C4 C5 120.34(17) . .
C3 C4 C1 106.76(16) . .
C5 C4 C1 132.89(17) . .
C6 C5 C4 118.32(18) . .
C6 C5 H5 120.8 . .
C4 C5 H5 120.8 . .
C5 C6 C7 121.98(18) . .
C5 C6 H6 119.0 . .
C7 C6 H6 119.0 . .
C12 C7 C8 117.34(18) . .
C12 C7 C6 122.54(18) . .
C8 C7 C6 120.12(17) . .
C3 C8 C9 124.04(16) . .
C3 C8 C7 115.49(16) . .
C9 C8 C7 120.46(16) . .
C10 C9 C8 119.78(18) . .
C10 C9 H9 120.1 . .
C8 C9 H9 120.1 . .
C9 C10 C11 120.4(2) . .
C9 C10 H10 119.8 . .
C11 C10 H10 119.8 . .
C12 C11 C10 120.67(19) . .
C12 C11 H11 119.7 . .
C10 C11 H11 119.7 . .
C11 C12 C7 121.36(19) . .
C11 C12 H12 119.3 . .
C7 C12 H12 119.3 . .
C2 C13 C14 129.85(17) . .
C2 C13 H13 115.1 . .
C14 C13 H13 115.1 . .
C15 C14 C19 118.89(16) . .
C15 C14 C13 118.45(15) . .
C19 C14 C13 122.65(16) . .
O3 C15 C14 118.34(16) . .
O3 C15 C16 121.05(16) . .
C14 C15 C16 120.36(16) . .
O4 C16 C17 124.67(17) . .
O4 C16 C15 115.74(16) . .
C17 C16 C15 119.57(17) . .
C16 C17 C18 120.22(17) . .
C16 C17 H17 119.9 . .
C18 C17 H17 119.9 . .
C19 C18 C17 120.69(17) . .
C19 C18 H18 119.7 . .
C17 C18 H18 119.7 . .
C18 C19 C14 120.21(17) . .
C18 C19 H19 119.9 . .
C14 C19 H19 119.9 . .
O3 C20 H20A 109.5 . .
O3 C20 H20B 109.5 . .
H20A C20 H20B 109.5 . .
O3 C20 H20C 109.5 . .
H20A C20 H20C 109.5 . .
H20B C20 H20C 109.5 . .
O4 C21 H21A 109.5 . .
O4 C21 H21B 109.5 . .
H21A C21 H21B 109.5 . .
O4 C21 H21C 109.5 . .
H21A C21 H21C 109.5 . .
H21B C21 H21C 109.5 . .
C3 O2 C2 106.20(13) . .
C15 O3 C20 118.23(15) . .
C16 O4 C21 116.74(15) . .

loop_
_geom_bond_atom_site_label_1
_geom_bond_atom_site_label_2
_geom_bond_distance
_geom_bond_site_symmetry_2
C1 O1 1.220(2) .
C1 C4 1.463(3) .
C1 C2 1.485(3) .
C2 C13 1.335(2) .
C2 O2 1.398(2) .
C3 C4 1.369(2) .
C3 O2 1.374(2) .
C3 C8 1.409(2) .
C4 C5 1.410(3) .
C5 C6 1.359(3) .
C5 H5 0.9400 .
C6 C7 1.429(3) .
C6 H6 0.9400 .
C7 C12 1.413(3) .
C7 C8 1.423(3) .
C8 C9 1.412(3) .
C9 C10 1.369(3) .
C9 H9 0.9400 .
C10 C11 1.400(3) .
C10 H10 0.9400 .
C11 C12 1.363(3) .
C11 H11 0.9400 .
C12 H12 0.9400 .
C13 C14 1.461(2) .
C13 H13 0.9400 .
C14 C15 1.399(2) .
C14 C19 1.403(2) .
C15 O3 1.374(2) .
C15 C16 1.399(3) .
C16 O4 1.365(2) .
C16 C17 1.383(3) .
C17 C18 1.387(3) .
C17 H17 0.9400 .
C18 C19 1.374(3) .
C18 H18 0.9400 .
C19 H19 0.9400 .
C20 O3 1.418(2) .
C20 H20A 0.9700 .
C20 H20B 0.9700 .
C20 H20C 0.9700 .
C21 O4 1.423(2) .
C21 H21A 0.9700 .
C21 H21B 0.9700 .
C21 H21C 0.9700 .

loop_
_geom_torsion_atom_site_label_1
_geom_torsion_atom_site_label_2
_geom_torsion_atom_site_label_3
_geom_torsion_atom_site_label_4
_geom_torsion
_geom_torsion_site_symmetry_1
_geom_torsion_site_symmetry_2
_geom_torsion_site_symmetry_3
_geom_torsion_site_symmetry_4
O1 C1 C2 C13 -0.6(3) . . . .
C4 C1 C2 C13 178.68(17) . . . .
O1 C1 C2 O2 -178.83(16) . . . .
C4 C1 C2 O2 0.49(18) . . . .
O2 C3 C4 C5 -179.07(15) . . . .
C8 C3 C4 C5 2.0(3) . . . .
O2 C3 C4 C1 2.1(2) . . . .
C8 C3 C4 C1 -176.78(16) . . . .
O1 C1 C4 C3 177.78(18) . . . .
C2 C1 C4 C3 -1.49(18) . . . .
O1 C1 C4 C5 -0.8(3) . . . .
C2 C1 C4 C5 179.90(19) . . . .
C3 C4 C5 C6 -0.6(3) . . . .
C1 C4 C5 C6 177.87(19) . . . .
C4 C5 C6 C7 -0.7(3) . . . .
C5 C6 C7 C12 -179.1(2) . . . .
C5 C6 C7 C8 0.6(3) . . . .
C4 C3 C8 C9 176.93(17) . . . .
O2 C3 C8 C9 -1.9(3) . . . .
C4 C3 C8 C7 -2.1(3) . . . .
O2 C3 C8 C7 179.14(15) . . . .
C12 C7 C8 C3 -179.59(17) . . . .
C6 C7 C8 C3 0.8(3) . . . .
C12 C7 C8 C9 1.4(3) . . . .
C6 C7 C8 C9 -178.27(17) . . . .
C3 C8 C9 C10 -179.49(18) . . . .
C7 C8 C9 C10 -0.5(3) . . . .
C8 C9 C10 C11 -0.5(3) . . . .
C9 C10 C11 C12 0.7(3) . . . .
C10 C11 C12 C7 0.2(3) . . . .
C8 C7 C12 C11 -1.2(3) . . . .
C6 C7 C12 C11 178.4(2) . . . .
O2 C2 C13 C14 -2.8(3) . . . .
C1 C2 C13 C14 179.27(16) . . . .
C2 C13 C14 C15 168.13(18) . . . .
C2 C13 C14 C19 -11.8(3) . . . .
C19 C14 C15 O3 172.17(15) . . . .
C13 C14 C15 O3 -7.8(2) . . . .
C19 C14 C15 C16 -2.2(2) . . . .
C13 C14 C15 C16 177.89(16) . . . .
O3 C15 C16 O4 4.9(2) . . . .
C14 C15 C16 O4 179.13(15) . . . .
O3 C15 C16 C17 -173.49(16) . . . .
C14 C15 C16 C17 0.7(3) . . . .
O4 C16 C17 C18 -177.37(18) . . . .
C15 C16 C17 C18 0.9(3) . . . .
C16 C17 C18 C19 -1.0(3) . . . .
C17 C18 C19 C14 -0.5(3) . . . .
C15 C14 C19 C18 2.1(3) . . . .
C13 C14 C19 C18 -178.00(16) . . . .
C4 C3 O2 C2 -1.78(19) . . . .
C8 C3 O2 C2 177.12(16) . . . .
C13 C2 O2 C3 -177.55(17) . . . .
C1 C2 O2 C3 0.70(17) . . . .
C14 C15 O3 C20 121.6(2) . . . .
C16 C15 O3 C20 -64.1(2) . . . .
C17 C16 O4 C21 -0.7(3) . . . .
C15 C16 O4 C21 -179.07(16) . . . .
